data_7240882
loop_
_publ_author_name
'Dittrich, Birger'
'Sever, Christoph'
'Luebben, Jens'

_publ_section_title
;
 Disappearing Disorder
;
_journal_name_full CrystEngComm
_journal_paper_doi 10.1039/D0CE00300J
_journal_year 2020
_chemical_formula_sum 'C27 H36 N2 O'
_chemical_formula_weight 404.58
_chemical_name_systematic 1,3-bis(2,6-diisopropylphenyl)-1H-imidazol-one
_space_group_crystal_system monoclinic
_space_group_IT_number 14
_space_group_name_Hall '-P 2yn'
_space_group_name_H-M_alt 'P 1 21/n 1'
_atom_sites_solution_hydrogens geom
_audit_creation_method SHELXL-2018/3
_audit_update_record
;
2020-07-05 deposited with the CCDC.	2020-07-09 downloaded from the CCDC.
;
_cell_angle_alpha 90
_cell_angle_beta 109.174(3)
_cell_angle_gamma 90
_cell_formula_units_Z 4
_cell_length_a 19.2069(10)
_cell_length_b 6.5424(3)
_cell_length_c 20.5081(12)
_cell_measurement_reflns_used 9867
_cell_measurement_temperature 100(2)
_cell_measurement_theta_max 26.37
_cell_measurement_theta_min 2.25
_cell_volume 2434.1(2)
_computing_structure_refinement 'SHELXL-2018/3 (Sheldrick, 2018)'
_diffrn_ambient_temperature 100(2)
_diffrn_measured_fraction_theta_full 0.993
_diffrn_measured_fraction_theta_max 0.993
_diffrn_measurement_device_type 'Bruker D8 diffractometer with APEX II Area Detector'
_diffrn_radiation_type MoK\a
_diffrn_radiation_wavelength 0.71073
_diffrn_reflns_av_R_equivalents 0.0426
_diffrn_reflns_av_unetI/netI 0.0230
_diffrn_reflns_Laue_measured_fraction_full 0.993
_diffrn_reflns_Laue_measured_fraction_max 0.993
_diffrn_reflns_limit_h_max 22
_diffrn_reflns_limit_h_min -22
_diffrn_reflns_limit_k_max 7
_diffrn_reflns_limit_k_min -7
_diffrn_reflns_limit_l_max 24
_diffrn_reflns_limit_l_min -24
_diffrn_reflns_number 45356
_diffrn_reflns_point_group_measured_fraction_full 0.993
_diffrn_reflns_point_group_measured_fraction_max 0.993
_diffrn_reflns_theta_full 25.025
_diffrn_reflns_theta_max 25.025
_diffrn_reflns_theta_min 2.103
_exptl_absorpt_coefficient_mu 0.067
_exptl_absorpt_correction_T_max 0.7457
_exptl_absorpt_correction_T_min 0.6832
_exptl_absorpt_correction_type multi-scan
_exptl_absorpt_process_details
;
 SADABS 2016/2: Krause, L., Herbst-Irmer, R., Sheldrick G.M. & Stalke D.,
 J. Appl. Cryst. 48 (2015) 3-10
;
_exptl_crystal_colour colorless
_exptl_crystal_density_diffrn 1.104
_exptl_crystal_description cube
_exptl_crystal_F_000 880
_exptl_crystal_preparation 'The refinement made use of aspherical scattering factors'
_exptl_crystal_size_max 0.21
_exptl_crystal_size_mid 0.14
_exptl_crystal_size_min 0.12
_refine_diff_density_max 0.264
_refine_diff_density_min -0.268
_refine_diff_density_rms 0.044
_refine_ls_extinction_method none
_refine_ls_goodness_of_fit_ref 1.154
_refine_ls_hydrogen_treatment constr
_refine_ls_matrix_type full
_refine_ls_number_parameters 282
_refine_ls_number_reflns 4276
_refine_ls_number_restraints 0
_refine_ls_restrained_S_all 1.154
_refine_ls_R_factor_all 0.0615
_refine_ls_R_factor_gt 0.0503
_refine_ls_shift/su_max 0.000
_refine_ls_shift/su_mean 0.000
_refine_ls_structure_factor_coef Fsqd
_refine_ls_weighting_details 'w=1/[\s^2^(Fo^2^)+(0.0340P)^2^+2.1341P] where P=(Fo^2^+2Fc^2^)/3'
_refine_ls_weighting_scheme calc
_refine_ls_wR_factor_gt 0.1148
_refine_ls_wR_factor_ref 0.1196
_reflns_Friedel_coverage 0.000
_reflns_number_gt 3628
_reflns_number_total 4276
_reflns_threshold_expression 'I > 2\s(I)'
_cod_data_source_file d0ce00300j2.cif
_cod_data_source_block ordered_nhc
_cod_original_sg_symbol_H-M 'P 21/n'
_cod_database_code 7240882
_shelx_shelxl_version_number 2018/3
_shelx_space_group_comment
;
The symmetry employed for this shelxl refinement is uniquely defined
by the following loop, which should always be used as a source of
symmetry information in preference to the above space-group names.
They are only intended as comments.
;

loop_
_space_group_symop_operation_xyz
'x, y, z'
'-x+1/2, y+1/2, -z+1/2'
'-x, -y, -z'
'x-1/2, -y-1/2, z-1/2'

loop_
_atom_site_label
_atom_site_type_symbol
_atom_site_fract_x
_atom_site_fract_y
_atom_site_fract_z
_atom_site_U_iso_or_equiv
_atom_site_adp_type
_atom_site_occupancy
_atom_site_site_symmetry_order
_atom_site_calc_flag
_atom_site_refinement_flags_posn
_atom_site_refinement_flags_adp
_atom_site_refinement_flags_occupancy
_atom_site_disorder_assembly
_atom_site_disorder_group
O1 O 0.55506(7) 0.23239(18) 0.26955(7) 0.0192(5) Uani 1 1 d . . . . .
N1 N 0.55967(8) 0.5916(2) 0.27494(8) 0.0128(6) Uani 1 1 d . . . . .
N2 N 0.45822(8) 0.4421(2) 0.27553(8) 0.0129(6) Uani 1 1 d . . . . .
C1 C 0.52817(9) 0.4013(3) 0.27296(9) 0.0130(5) Uani 1 1 d . . . . .
C2 C 0.44806(10) 0.6538(3) 0.27771(10) 0.0181(5) Uani 1 1 d . . . . .
H2 H 0.404701 0.720545 0.279243 0.022 Uiso 1 1 calc R U . . .
C3 C 0.51026(10) 0.7453(3) 0.27725(10) 0.0177(5) Uani 1 1 d . . . . .
H3 H 0.519084 0.888377 0.278303 0.021 Uiso 1 1 calc R U . . .
C4 C 0.40349(9) 0.2891(3) 0.27186(9) 0.0133(5) Uani 1 1 d . . . . .
C5 C 0.36504(9) 0.2014(3) 0.20786(10) 0.0165(5) Uani 1 1 d . . . . .
C6 C 0.30910(10) 0.0625(3) 0.20586(11) 0.0217(5) Uani 1 1 d . . . . .
H6 H 0.281854 0.000406 0.163235 0.026 Uiso 1 1 calc R U . . .
C7 C 0.29275(11) 0.0139(3) 0.26470(11) 0.0234(5) Uani 1 1 d . . . . .
H7 H 0.253332 -0.077040 0.261951 0.028 Uiso 1 1 calc R U . . .
C8 C 0.33336(10) 0.0969(3) 0.32742(11) 0.0231(5) Uani 1 1 d . . . . .
H8 H 0.322364 0.059060 0.367692 0.028 Uiso 1 1 calc R U . . .
C9 C 0.39027(10) 0.2352(3) 0.33301(10) 0.0182(5) Uani 1 1 d . . . . .
C10 C 0.38193(10) 0.2567(3) 0.14308(10) 0.0217(6) Uani 1 1 d . . . . .
H10 H 0.431753 0.322072 0.157641 0.026 Uiso 1 1 calc R U . . .
C11 C 0.38514(14) 0.0693(4) 0.10021(12) 0.0377(7) Uani 1 1 d . . . . .
H11A H 0.335772 0.009780 0.081147 0.056 Uiso 1 1 calc R U . . .
H11B H 0.418801 -0.031702 0.129484 0.056 Uiso 1 1 calc R U . . .
H11C H 0.402926 0.109273 0.062395 0.056 Uiso 1 1 calc R U . . .
C12 C 0.32686(15) 0.4128(4) 0.10020(13) 0.0428(7) Uani 1 1 d . . . . .
H12A H 0.340117 0.450224 0.059521 0.064 Uiso 1 1 calc R U . . .
H12B H 0.327798 0.535010 0.128113 0.064 Uiso 1 1 calc R U . . .
H12C H 0.277250 0.353517 0.085404 0.064 Uiso 1 1 calc R U . . .
C13 C 0.43963(11) 0.3130(3) 0.40212(10) 0.0242(6) Uani 1 1 d . . . . .
H13A H 0.455694 0.454542 0.395367 0.029 Uiso 1 1 calc R U . . .
C14 C 0.40253(14) 0.3218(4) 0.45717(12) 0.0401(7) Uani 1 1 d . . . . .
H14A H 0.357694 0.404819 0.440462 0.060 Uiso 1 1 calc R U . . .
H14B H 0.436346 0.383035 0.499302 0.060 Uiso 1 1 calc R U . . .
H14C H 0.389646 0.183081 0.467221 0.060 Uiso 1 1 calc R U . . .
C15 C 0.50895(12) 0.1766(4) 0.42698(11) 0.0330(7) Uani 1 1 d . . . . .
H15A H 0.494344 0.035596 0.432100 0.050 Uiso 1 1 calc R U . . .
H15B H 0.541634 0.226760 0.471553 0.050 Uiso 1 1 calc R U . . .
H15C H 0.534882 0.180934 0.393057 0.050 Uiso 1 1 calc R U . . .
C16 C 0.63076(9) 0.6194(3) 0.26677(9) 0.0118(5) Uani 1 1 d . . . . .
C17 C 0.63432(10) 0.6319(3) 0.19984(9) 0.0142(5) Uani 1 1 d . . . . .
C18 C 0.70435(10) 0.6439(3) 0.19351(10) 0.0167(5) Uani 1 1 d . . . . .
H18 H 0.708773 0.650596 0.148764 0.020 Uiso 1 1 calc R U . . .
C19 C 0.76734(10) 0.6463(3) 0.25061(10) 0.0176(5) Uani 1 1 d . . . . .
H19 H 0.814456 0.651838 0.244952 0.021 Uiso 1 1 calc R U . . .
C20 C 0.76167(10) 0.6407(3) 0.31608(10) 0.0164(5) Uani 1 1 d . . . . .
H20 H 0.805192 0.646384 0.355167 0.020 Uiso 1 1 calc R U . . .
C21 C 0.69333(10) 0.6270(3) 0.32586(10) 0.0144(5) Uani 1 1 d . . . . .
C22 C 0.56531(10) 0.6285(3) 0.13693(10) 0.0166(6) Uani 1 1 d . . . . .
H22 H 0.522191 0.644868 0.153586 0.020 Uiso 1 1 calc R U . . .
C23 C 0.55654(12) 0.4238(3) 0.09958(11) 0.0267(6) Uani 1 1 d . . . . .
H23A H 0.509150 0.420682 0.062080 0.040 Uiso 1 1 calc R U . . .
H23B H 0.558152 0.312977 0.132197 0.040 Uiso 1 1 calc R U . . .
H23C H 0.596674 0.406082 0.080439 0.040 Uiso 1 1 calc R U . . .
C24 C 0.56331(12) 0.8061(3) 0.08792(11) 0.0287(6) Uani 1 1 d . . . . .
H24A H 0.604613 0.793653 0.070086 0.043 Uiso 1 1 calc R U . . .
H24B H 0.567265 0.935688 0.112863 0.043 Uiso 1 1 calc R U . . .
H24C H 0.516752 0.802928 0.049377 0.043 Uiso 1 1 calc R U . . .
C25 C 0.68723(10) 0.6149(3) 0.39766(10) 0.0173(6) Uani 1 1 d . . . . .
H25A H 0.635194 0.648442 0.393665 0.021 Uiso 1 1 calc R U . . .
C26 C 0.73730(13) 0.7688(3) 0.44736(11) 0.0328(7) Uani 1 1 d . . . . .
H26A H 0.788913 0.736669 0.453576 0.049 Uiso 1 1 calc R U . . .
H26B H 0.729155 0.761648 0.492040 0.049 Uiso 1 1 calc R U . . .
H26C H 0.725933 0.906958 0.428341 0.049 Uiso 1 1 calc R U . . .
C27 C 0.70304(12) 0.3979(3) 0.42629(11) 0.0261(6) Uani 1 1 d . . . . .
H27A H 0.670982 0.301395 0.393383 0.039 Uiso 1 1 calc R U . . .
H27B H 0.693572 0.389424 0.470342 0.039 Uiso 1 1 calc R U . . .
H27C H 0.754718 0.363796 0.433503 0.039 Uiso 1 1 calc R U . . .

loop_
_atom_site_aniso_label
_atom_site_aniso_U_11
_atom_site_aniso_U_22
_atom_site_aniso_U_33
_atom_site_aniso_U_23
_atom_site_aniso_U_13
_atom_site_aniso_U_12
O1 0.0148(7) 0.0096(7) 0.0371(9) 0.0006(6) 0.0140(6) 0.0024(5)
N1 0.0110(9) 0.0092(9) 0.0208(10) 0.0003(6) 0.0086(7) 0.0007(6)
N2 0.0096(9) 0.0088(9) 0.0226(10) 0.0009(6) 0.0084(7) 0.0003(6)
C1 0.0103(9) 0.0106(9) 0.0204(11) 0.0009(7) 0.0081(8) -0.0005(7)
C2 0.0158(10) 0.0103(9) 0.0320(12) 0.0003(8) 0.0131(9) 0.0037(7)
C3 0.0183(10) 0.0088(9) 0.0288(12) 0.0007(8) 0.0115(9) 0.0022(7)
C4 0.0091(9) 0.0101(9) 0.0225(11) 0.0016(7) 0.0077(8) -0.0009(7)
C5 0.0103(9) 0.0146(9) 0.0248(12) -0.0008(8) 0.0061(8) 0.0014(7)
C6 0.0142(10) 0.0166(10) 0.0330(13) -0.0053(8) 0.0061(9) -0.0018(8)
C7 0.0140(10) 0.0134(10) 0.0456(14) 0.0006(9) 0.0137(10) -0.0031(8)
C8 0.0192(10) 0.0202(10) 0.0343(13) 0.0058(9) 0.0148(9) -0.0018(8)
C9 0.0147(10) 0.0174(10) 0.0253(12) 0.0032(8) 0.0104(8) 0.0011(8)
C10 0.0155(10) 0.0269(11) 0.0214(12) -0.0022(8) 0.0042(8) -0.0024(8)
C11 0.0486(15) 0.0379(14) 0.0309(14) -0.0022(11) 0.0191(12) 0.0090(11)
C12 0.0618(17) 0.0357(14) 0.0361(15) 0.0133(11) 0.0232(13) 0.0182(12)
C13 0.0231(11) 0.0293(12) 0.0236(12) 0.0025(9) 0.0122(9) -0.0039(9)
C14 0.0401(14) 0.0525(16) 0.0349(15) -0.0043(12) 0.0220(11) -0.0023(12)
C15 0.0262(12) 0.0448(14) 0.0276(13) 0.0069(10) 0.0081(10) 0.0024(10)
C16 0.0084(9) 0.0100(9) 0.0199(11) -0.0004(7) 0.0085(8) -0.0016(6)
C17 0.0149(10) 0.0109(9) 0.0192(11) 0.0012(7) 0.0088(8) -0.0014(7)
C18 0.0168(10) 0.0155(10) 0.0222(11) 0.0009(8) 0.0125(8) -0.0020(7)
C19 0.0134(10) 0.0133(10) 0.0302(12) 0.0005(8) 0.0129(9) -0.0025(7)
C20 0.0106(9) 0.0156(10) 0.0238(12) -0.0017(8) 0.0069(8) -0.0016(7)
C21 0.0135(10) 0.0121(9) 0.0202(11) -0.0004(7) 0.0091(8) -0.0017(7)
C22 0.0153(10) 0.0170(10) 0.0194(11) 0.0004(8) 0.0082(8) 0.0010(7)
C23 0.0268(12) 0.0220(11) 0.0270(13) -0.0033(9) 0.0032(9) 0.0009(9)
C24 0.0272(12) 0.0239(12) 0.0305(13) 0.0081(9) 0.0035(10) -0.0011(9)
C25 0.0132(10) 0.0195(10) 0.0207(11) -0.0014(8) 0.0078(8) -0.0006(7)
C26 0.0415(14) 0.0317(13) 0.0280(13) -0.0091(10) 0.0154(11) -0.0112(10)
C27 0.0345(13) 0.0264(12) 0.0218(12) 0.0037(9) 0.0154(10) 0.0021(9)

loop_
_atom_type_symbol
_atom_type_description
_atom_type_scat_dispersion_real
_atom_type_scat_dispersion_imag
_atom_type_scat_source
C C 0.0033 0.0016 'International Tables Vol C Tables 4.2.6.8 and 6.1.1.4'
H H 0.0000 0.0000 'International Tables Vol C Tables 4.2.6.8 and 6.1.1.4'
N N 0.0061 0.0033 'International Tables Vol C Tables 4.2.6.8 and 6.1.1.4'
O O 0.0106 0.0060 'International Tables Vol C Tables 4.2.6.8 and 6.1.1.4'

loop_
_geom_angle_atom_site_label_1
_geom_angle_atom_site_label_2
_geom_angle_atom_site_label_3
_geom_angle
_geom_angle_site_symmetry_1
_geom_angle_site_symmetry_3
_geom_angle_publ_flag
C1 N1 C3 110.82(14) . . ?
C1 N1 C16 122.28(14) . . ?
C3 N1 C16 126.46(14) . . ?
C1 N2 C2 109.74(14) . . ?
C1 N2 C4 124.46(14) . . ?
C2 N2 C4 125.68(14) . . ?
O1 C1 N1 128.59(15) . . ?
O1 C1 N2 127.14(15) . . ?
N1 C1 N2 104.27(14) . . ?
C3 C2 N2 107.93(15) . . ?
C3 C2 H2 126.0 . . ?
N2 C2 H2 126.0 . . ?
C2 C3 N1 107.22(15) . . ?
C2 C3 H3 126.4 . . ?
N1 C3 H3 126.4 . . ?
C5 C4 C9 122.68(16) . . ?
C5 C4 N2 119.12(16) . . ?
C9 C4 N2 118.20(16) . . ?
C6 C5 C4 117.25(17) . . ?
C6 C5 C10 120.97(17) . . ?
C4 C5 C10 121.77(16) . . ?
C7 C6 C5 121.16(19) . . ?
C7 C6 H6 119.4 . . ?
C5 C6 H6 119.4 . . ?
C8 C7 C6 120.26(18) . . ?
C8 C7 H7 119.9 . . ?
C6 C7 H7 119.9 . . ?
C7 C8 C9 121.36(18) . . ?
C7 C8 H8 119.3 . . ?
C9 C8 H8 119.3 . . ?
C8 C9 C4 117.17(18) . . ?
C8 C9 C13 121.93(17) . . ?
C4 C9 C13 120.75(16) . . ?
C5 C10 C11 112.10(17) . . ?
C5 C10 C12 111.03(16) . . ?
C11 C10 C12 111.01(18) . . ?
C5 C10 H10 107.5 . . ?
C11 C10 H10 107.5 . . ?
C12 C10 H10 107.5 . . ?
C10 C11 H11A 109.5 . . ?
C10 C11 H11B 109.5 . . ?
H11A C11 H11B 109.5 . . ?
C10 C11 H11C 109.5 . . ?
H11A C11 H11C 109.5 . . ?
H11B C11 H11C 109.5 . . ?
C10 C12 H12A 109.5 . . ?
C10 C12 H12B 109.5 . . ?
H12A C12 H12B 109.5 . . ?
C10 C12 H12C 109.5 . . ?
H12A C12 H12C 109.5 . . ?
H12B C12 H12C 109.5 . . ?
C9 C13 C14 113.97(17) . . ?
C9 C13 C15 108.80(17) . . ?
C14 C13 C15 109.89(18) . . ?
C9 C13 H13A 108.0 . . ?
C14 C13 H13A 108.0 . . ?
C15 C13 H13A 108.0 . . ?
C13 C14 H14A 109.5 . . ?
C13 C14 H14B 109.5 . . ?
H14A C14 H14B 109.5 . . ?
C13 C14 H14C 109.5 . . ?
H14A C14 H14C 109.5 . . ?
H14B C14 H14C 109.5 . . ?
C13 C15 H15A 109.5 . . ?
C13 C15 H15B 109.5 . . ?
H15A C15 H15B 109.5 . . ?
C13 C15 H15C 109.5 . . ?
H15A C15 H15C 109.5 . . ?
H15B C15 H15C 109.5 . . ?
C17 C16 C21 122.86(15) . . ?
C17 C16 N1 118.37(15) . . ?
C21 C16 N1 118.75(15) . . ?
C18 C17 C16 117.00(17) . . ?
C18 C17 C22 121.44(16) . . ?
C16 C17 C22 121.56(15) . . ?
C19 C18 C17 121.66(17) . . ?
C19 C18 H18 119.2 . . ?
C17 C18 H18 119.2 . . ?
C18 C19 C20 119.79(16) . . ?
C18 C19 H19 120.1 . . ?
C20 C19 H19 120.1 . . ?
C19 C20 C21 121.30(17) . . ?
C19 C20 H20 119.4 . . ?
C21 C20 H20 119.4 . . ?
C20 C21 C16 117.33(16) . . ?
C20 C21 C25 121.30(17) . . ?
C16 C21 C25 121.35(15) . . ?
C17 C22 C23 111.21(15) . . ?
C17 C22 C24 112.01(15) . . ?
C23 C22 C24 111.27(16) . . ?
C17 C22 H22 107.4 . . ?
C23 C22 H22 107.4 . . ?
C24 C22 H22 107.4 . . ?
C22 C23 H23A 109.5 . . ?
C22 C23 H23B 109.5 . . ?
H23A C23 H23B 109.5 . . ?
C22 C23 H23C 109.5 . . ?
H23A C23 H23C 109.5 . . ?
H23B C23 H23C 109.5 . . ?
C22 C24 H24A 109.5 . . ?
C22 C24 H24B 109.5 . . ?
H24A C24 H24B 109.5 . . ?
C22 C24 H24C 109.5 . . ?
H24A C24 H24C 109.5 . . ?
H24B C24 H24C 109.5 . . ?
C21 C25 C27 110.65(15) . . ?
C21 C25 C26 112.37(15) . . ?
C27 C25 C26 110.73(17) . . ?
C21 C25 H25A 107.6 . . ?
C27 C25 H25A 107.6 . . ?
C26 C25 H25A 107.6 . . ?
C25 C26 H26A 109.5 . . ?
C25 C26 H26B 109.5 . . ?
H26A C26 H26B 109.5 . . ?
C25 C26 H26C 109.5 . . ?
H26A C26 H26C 109.5 . . ?
H26B C26 H26C 109.5 . . ?
C25 C27 H27A 109.5 . . ?
C25 C27 H27B 109.5 . . ?
H27A C27 H27B 109.5 . . ?
C25 C27 H27C 109.5 . . ?
H27A C27 H27C 109.5 . . ?
H27B C27 H27C 109.5 . . ?

loop_
_geom_bond_atom_site_label_1
_geom_bond_atom_site_label_2
_geom_bond_distance
_geom_bond_site_symmetry_2
_geom_bond_publ_flag
O1 C1 1.232(2) . ?
N1 C1 1.379(2) . ?
N1 C3 1.394(2) . ?
N1 C16 1.441(2) . ?
N2 C1 1.388(2) . ?
N2 C2 1.402(2) . ?
N2 C4 1.435(2) . ?
C2 C3 1.339(3) . ?
C2 H2 0.9500 . ?
C3 H3 0.9500 . ?
C4 C5 1.400(3) . ?
C4 C9 1.404(3) . ?
C5 C6 1.398(3) . ?
C5 C10 1.511(3) . ?
C6 C7 1.380(3) . ?
C6 H6 0.9500 . ?
C7 C8 1.378(3) . ?
C7 H7 0.9500 . ?
C8 C9 1.394(3) . ?
C8 H8 0.9500 . ?
C9 C13 1.511(3) . ?
C10 C11 1.522(3) . ?
C10 C12 1.524(3) . ?
C10 H10 1.0000 . ?
C11 H11A 0.9800 . ?
C11 H11B 0.9800 . ?
C11 H11C 0.9800 . ?
C12 H12A 0.9800 . ?
C12 H12B 0.9800 . ?
C12 H12C 0.9800 . ?
C13 C14 1.521(3) . ?
C13 C15 1.544(3) . ?
C13 H13A 1.0000 . ?
C14 H14A 0.9800 . ?
C14 H14B 0.9800 . ?
C14 H14C 0.9800 . ?
C15 H15A 0.9800 . ?
C15 H15B 0.9800 . ?
C15 H15C 0.9800 . ?
C16 C17 1.399(3) . ?
C16 C21 1.400(3) . ?
C17 C18 1.395(2) . ?
C17 C22 1.516(3) . ?
C18 C19 1.380(3) . ?
C18 H18 0.9500 . ?
C19 C20 1.383(3) . ?
C19 H19 0.9500 . ?
C20 C21 1.394(2) . ?
C20 H20 0.9500 . ?
C21 C25 1.517(3) . ?
C22 C23 1.525(3) . ?
C22 C24 1.529(3) . ?
C22 H22 1.0000 . ?
C23 H23A 0.9800 . ?
C23 H23B 0.9800 . ?
C23 H23C 0.9800 . ?
C24 H24A 0.9800 . ?
C24 H24B 0.9800 . ?
C24 H24C 0.9800 . ?
C25 C27 1.528(3) . ?
C25 C26 1.528(3) . ?
C25 H25A 1.0000 . ?
C26 H26A 0.9800 . ?
C26 H26B 0.9800 . ?
C26 H26C 0.9800 . ?
C27 H27A 0.9800 . ?
C27 H27B 0.9800 . ?
C27 H27C 0.9800 . ?
